data_7038603
loop_
_publ_author_name
'Dannenbauer, N.'
'Matthes, P. R.'
'M\"uller-Buschbaum, K'

_publ_section_title
;
 Luminescent coordination polymers for the VIS and NIR range constituting
 LnCl3 and 1,2-bis(4-pyridyl)ethane.
;
_journal_issue 15
_journal_name_full 'Dalton transactions (Cambridge, England : 2003)'
_journal_page_first 6529
_journal_page_last 6540
_journal_paper_doi 10.1039/c6dt00152a
_journal_volume 45
_journal_year 2016
_chemical_formula_moiety 'C48 H48 Cl6 Yb2 N8, C8 H7 S2'
_chemical_formula_sum 'C56 H55 Cl6 N8 S2 Yb2'
_chemical_formula_weight 1463.04
_space_group_crystal_system monoclinic
_space_group_IT_number 15
_space_group_name_Hall '-C 2yc'
_space_group_name_H-M_alt 'C 1 2/c 1'
_symmetry_Int_Tables_number 15
_symmetry_space_group_name_Hall '-C 2yc'
_symmetry_space_group_name_H-M 'C 1 2/c 1'
_audit_creation_date 2016-02-21
_audit_creation_method
;
Olex2 1.2
(compiled 2014.07.22 svn.r2960 for OlexSys, GUI svn.r4862)
;
_audit_update_record
;
2016-02-22 deposited with the CCDC.
2016-02-25 downloaded from the CCDC.
;
_cell_angle_alpha 90
_cell_angle_beta 109.781(7)
_cell_angle_gamma 90
_cell_formula_units_Z 4
_cell_length_a 35.641(8)
_cell_length_b 9.257(2)
_cell_length_c 18.512(4)
_cell_measurement_reflns_used 9048
_cell_measurement_temperature 100
_cell_measurement_theta_max 27.986
_cell_measurement_theta_min 2.240
_cell_volume 5747(2)
_computing_cell_refinement 'SAINT v7.53A (Bruker, 2008)'
_computing_data_reduction 'SAINT v7.53A (Bruker, 2008)'
_computing_molecular_graphics 'Olex2 (Dolomanov et al., 2009)'
_computing_publication_material 'Olex2 (Dolomanov et al., 2009)'
_computing_structure_refinement 'olex2.refine (Bourhis et al., 2013)'
_diffrn_ambient_temperature 100.0
_diffrn_measured_fraction_theta_full 0.9985
_diffrn_measured_fraction_theta_max 0.9985
_diffrn_measurement_device_type ApexII
_diffrn_measurement_method '\w scans'
_diffrn_radiation_type 'Mo K\a'
_diffrn_radiation_wavelength 0.71073
_diffrn_reflns_av_R_equivalents 0.0526
_diffrn_reflns_av_unetI/netI 0.0405
_diffrn_reflns_limit_h_max 47
_diffrn_reflns_limit_h_min -47
_diffrn_reflns_limit_k_max 12
_diffrn_reflns_limit_k_min -12
_diffrn_reflns_limit_l_max 24
_diffrn_reflns_limit_l_min -24
_diffrn_reflns_number 41295
_diffrn_reflns_theta_full 28.2902
_diffrn_reflns_theta_max 28.29
_diffrn_reflns_theta_min 1.21
_exptl_absorpt_coefficient_mu 3.631
_exptl_absorpt_correction_T_max 0.7457
_exptl_absorpt_correction_T_min 0.6660
_exptl_absorpt_correction_type multi-scan
_exptl_absorpt_process_details
;
SADABS-2008/1 (Bruker,2008) was used for absorption correction.
wR2(int) was 0.0700 before and 0.0531 after correction.
The Ratio of minimum to maximum transmission is 0.8931.
The \l/2 correction factor is 0.0015.
;
_exptl_crystal_colour 'clear light colourless'
_exptl_crystal_colour_lustre clear
_exptl_crystal_colour_modifier light
_exptl_crystal_colour_primary colourless
_exptl_crystal_density_diffrn 1.6908
_exptl_crystal_description block
_exptl_crystal_F_000 2887.6881
_exptl_crystal_size_max 0.201
_exptl_crystal_size_mid 0.173
_exptl_crystal_size_min 0.152
_refine_diff_density_max 1.9613
_refine_diff_density_min -2.1524
_refine_diff_density_rms 0.2146
_refine_ls_d_res_high 0.7498
_refine_ls_d_res_low 16.7688
_refine_ls_goodness_of_fit_ref 1.0462
_refine_ls_hydrogen_treatment constr
_refine_ls_matrix_type full
_refine_ls_number_constraints 59
_refine_ls_number_parameters 357
_refine_ls_number_reflns 7146
_refine_ls_number_restraints 0
_refine_ls_restrained_S_all 1.0462
_refine_ls_R_factor_all 0.0583
_refine_ls_R_factor_gt 0.0338
_refine_ls_shift/su_max 0.0012
_refine_ls_shift/su_mean 0.0000
_refine_ls_structure_factor_coef Fsqd
_refine_ls_weighting_details 'w=1/[\s^2^(Fo^2^)+(0.0239P)^2^+37.1708P] where P=(Fo^2^+2Fc^2^)/3'
_refine_ls_weighting_scheme calc
_refine_ls_wR_factor_gt 0.0686
_refine_ls_wR_factor_ref 0.0813
_reflns_Friedel_coverage 0.0
_reflns_limit_h_max 44
_reflns_limit_h_min -47
_reflns_limit_k_max 12
_reflns_limit_k_min 0
_reflns_limit_l_max 24
_reflns_limit_l_min 0
_reflns_number_gt 5227
_reflns_number_total 7146
_reflns_threshold_expression I>=2u(I)
_cod_data_source_file c6dt00152a2.cif
_cod_data_source_block TEST-Kopie
_cod_depositor_comments 'Adding full bibliography for 7038597--7038603.cif.'
_cod_database_code 7038603
_olex2_refinement_description
;
1. Fixed Uiso
 At 1.2 times of:
  All C(H) groups, All C(H,H) groups
2. Uiso/Uaniso restraints and constraints
Uanis(C23) = Uanis(C22) = Uanis(C21)
3. Others
 Fixed Sof: S1(0.5) C28(0.5) H28(0.5) C26(0.5) H26(0.5) C25(0.5) H25(0.5)
 S1A(0.5) C25A(0.5) H25A(0.5) C28A(0.5) C26A(0.5) H26A(0.5) H27(0.5) H27a(0.5)
4.a Secondary CH2 refined with riding coordinates:
 C18(H18a,H18b), C6(H6a,H6b), C24(H24a,H24b), C12(H12a,H12b)
4.b Aromatic/amide H refined with riding coordinates:
 C17(H17), C19(H19), C13(H13), C23(H23), C7(H7), C11(H11), C2(H2), C14(H14),
 C1(H1), C16(H16), C20(H20), C22(H22), C8(H8), C10(H10), C4(H4), C5(H5),
 C28(H28), C26(H26), C25(H25), C25A(H25A), C26A(H26A), C27(H27), C27(H27a)
;
_olex2_submission_special_instructions 'No special instructions were received'

loop_
_space_group_symop_id
_space_group_symop_operation_xyz
1 x,y,z
2 -x,y,-z+1/2
3 -x,-y,-z
4 x,-y,z-1/2
5 x+1/2,y+1/2,z
6 -x+1/2,y+1/2,-z+1/2
7 -x+1/2,-y+1/2,-z
8 x+1/2,-y+1/2,z-1/2

loop_
_atom_site_label
_atom_site_type_symbol
_atom_site_fract_x
_atom_site_fract_y
_atom_site_fract_z
_atom_site_U_iso_or_equiv
_atom_site_adp_type
_atom_site_occupancy
_atom_site_refinement_flags_posn
_atom_site_disorder_group
Yb1 Yb 0.134879(5) 0.49310(2) 0.385826(9) 0.02318(6) Uani 1.000000 . .
Cl1 Cl 0.08003(3) 0.37415(12) 0.42886(6) 0.0257(2) Uani 1.000000 . .
Cl3 Cl 0.18626(3) 0.63253(15) 0.34440(6) 0.0350(3) Uani 1.000000 . .
Cl2 Cl 0.14434(3) 0.25057(14) 0.32323(6) 0.0334(3) Uani 1.000000 . .
N1 N 0.18654(12) 0.3649(5) 0.4903(2) 0.0351(10) Uani 1.000000 . .
N3 N 0.09186(12) 0.7167(4) 0.36486(19) 0.0288(9) Uani 1.000000 . .
C17 C 0.05296(14) 0.7062(5) 0.3580(2) 0.0309(11) Uani 1.000000 . .
H17 H 0.04334(14) 0.6148(5) 0.3673(2) 0.0371(13) Uiso 1.000000 R .
C19 C 0.09535(16) 0.5999(7) 0.1991(3) 0.0457(15) Uani 1.000000 . .
H19 H 0.11891(16) 0.6568(7) 0.2142(3) 0.0548(18) Uiso 1.000000 R .
N4 N 0.08918(11) 0.5099(5) 0.2516(2) 0.0379(11) Uani 1.000000 . .
C13 C 0.10405(16) 0.8500(6) 0.3537(3) 0.0423(13) Uani 1.000000 . .
H13 H 0.13104(16) 0.8642(6) 0.3575(3) 0.0507(16) Uiso 1.000000 R .
C23 C 0.05606(15) 0.4323(9) 0.2288(3) 0.0662(13) Uani 1.000000 . .
H23 H 0.05123(15) 0.3666(9) 0.2641(3) 0.0794(16) Uiso 1.000000 R .
N2 N 0.15755(10) 0.6388(4) 0.50727(19) 0.0239(8) Uani 1.000000 . .
C7 C 0.18540(14) 0.7413(5) 0.5191(2) 0.0318(11) Uani 1.000000 . .
H7 H 0.19168(14) 0.7758(5) 0.4762(2) 0.0382(13) Uiso 1.000000 R .
C11 C 0.14889(14) 0.5962(6) 0.5686(3) 0.0311(11) Uani 1.000000 . .
H11 H 0.12852(14) 0.5260(6) 0.5616(3) 0.0374(13) Uiso 1.000000 R .
C2 C 0.24960(14) 0.3565(6) 0.5918(3) 0.0401(13) Uani 1.000000 . .
H2 H 0.27615(14) 0.3918(6) 0.6120(3) 0.0481(16) Uiso 1.000000 R .
C3 C 0.23654(13) 0.2527(5) 0.6311(2) 0.0286(10) Uani 1.000000 . .
C14 C 0.07727(16) 0.9711(6) 0.3363(3) 0.0498(16) Uani 1.000000 . .
H14 H 0.08674(16) 1.0659(6) 0.3328(3) 0.060(2) Uiso 1.000000 R .
C1 C 0.22386(14) 0.4094(6) 0.5227(3) 0.0382(13) Uani 1.000000 . .
H1 H 0.23353(14) 0.4818(6) 0.4971(3) 0.0459(15) Uiso 1.000000 R .
C15 C 0.03876(17) 0.9472(6) 0.3250(3) 0.0486(16) Uani 1.000000 . .
C16 C 0.02654(17) 0.8189(6) 0.3387(3) 0.0437(14) Uani 1.000000 . .
H16 H -0.00043(17) 0.8047(6) 0.3351(3) 0.0524(16) Uiso 1.000000 R .
C21 C 0.03458(15) 0.5377(9) 0.1021(3) 0.0662(13) Uani 1.000000 . .
C20 C 0.06923(15) 0.6132(9) 0.1251(3) 0.060(2) Uani 1.000000 . .
H20 H 0.07551(15) 0.6755(9) 0.0900(3) 0.071(2) Uiso 1.000000 R .
C18 C 0.0095(2) 1.0746(6) 0.2948(4) 0.073(3) Uani 1.000000 . .
H18a H -0.0120(2) 1.0686(6) 0.3174(4) 0.088(3) Uiso 1.000000 R .
H18b H 0.0239(2) 1.1667(6) 0.3117(4) 0.088(3) Uiso 1.000000 R .
C22 C 0.02818(16) 0.4427(9) 0.1558(3) 0.0662(13) Uani 1.000000 . .
H22 H 0.00469(16) 0.3854(9) 0.1420(3) 0.0794(16) Uiso 1.000000 R .
C9 C 0.19732(13) 0.7530(5) 0.6542(2) 0.0241(9) Uani 1.000000 . .
C8 C 0.20554(14) 0.7995(5) 0.5904(2) 0.0286(10) Uani 1.000000 . .
H8 H 0.22514(14) 0.8720(5) 0.5955(2) 0.0344(12) Uiso 1.000000 R .
C6 C 0.26226(14) 0.1948(5) 0.7083(2) 0.0311(11) Uani 1.000000 . .
H6a H 0.24592(14) 0.1304(5) 0.7285(2) 0.0373(13) Uiso 1.000000 R .
H6b H 0.28403(14) 0.1361(5) 0.7014(2) 0.0373(13) Uiso 1.000000 R .
C10 C 0.16798(14) 0.6488(6) 0.6425(3) 0.0328(11) Uani 1.000000 . .
H10 H 0.16095(14) 0.6135(6) 0.6844(3) 0.0394(13) Uiso 1.000000 R .
C24 C 0.00356(18) 0.5656(10) 0.0215(3) 0.077(3) Uani 1.000000 . .
H24a H -0.02164(18) 0.6012(10) 0.0265(3) 0.092(3) Uiso 1.000000 R .
H24b H 0.01371(18) 0.6402(10) -0.0055(3) 0.092(3) Uiso 1.000000 R .
C12 C 0.21961(14) 0.8130(5) 0.7329(2) 0.0285(10) Uani 1.000000 . .
H12a H 0.24113(14) 0.8775(5) 0.7296(2) 0.0342(12) Uiso 1.000000 R .
H12b H 0.20111(14) 0.8716(5) 0.7505(2) 0.0342(12) Uiso 1.000000 R .
C4 C 0.19849(16) 0.2011(6) 0.5959(3) 0.0475(15) Uani 1.000000 . .
H4 H 0.18828(16) 0.1270(6) 0.6196(3) 0.0570(19) Uiso 1.000000 R .
C5 C 0.17506(17) 0.2579(6) 0.5257(3) 0.0512(17) Uani 1.000000 . .
H5 H 0.14931(17) 0.2177(6) 0.5016(3) 0.061(2) Uiso 1.000000 R .
S1 S 0.06245(16) 0.8751(5) 0.5455(2) 0.0853(14) Uani 0.500000 . 1
C28 C 0.0864(5) 0.8501(15) 0.6349(9) 0.043(4) Uani 0.500000 . 1
H28 H 0.0848(5) 0.7749(15) 0.6686(9) 0.052(4) Uiso 0.500000 R 1
C26 C 0.1070(4) 1.0811(15) 0.6011(6) 0.057(4) Uani 0.500000 . 1
H26 H 0.1224(4) 1.1671(15) 0.6095(6) 0.069(4) Uiso 0.500000 R 1
C25 C 0.0771(6) 1.0479(15) 0.5378(11) 0.066(5) Uani 0.500000 . 1
H25 H 0.0657(6) 1.1102(15) 0.4952(11) 0.079(6) Uiso 0.500000 R 1
S1A S 0.09819(17) 0.9689(8) 0.5438(3) 0.117(2) Uani 0.500000 . 2
C25A C 0.0498(6) 1.0045(19) 0.5274(9) 0.075(5) Uani 0.500000 . 2
H25A H 0.0308(6) 1.0384(19) 0.4810(9) 0.091(6) Uiso 0.500000 R 2
C28A C 0.0800(9) 0.935(3) 0.6448(10) 0.118(11) Uani 0.500000 . 2
C26A C 0.0439(6) 0.975(3) 0.5926(11) 0.128(10) Uani 0.500000 . 2
H26A H 0.0192(6) 0.981(3) 0.6017(11) 0.154(11) Uiso 0.500000 R 2
C27 C 0.1114(3) 0.9786(11) 0.6483(6) 0.100(3) Uani 1.000000 . .
H27 H 0.1326(3) 0.9858(11) 0.6960(6) 0.120(4) Uiso 0.500000 R 1
H27a H 0.1346(3) 1.0075(11) 0.6892(6) 0.120(4) Uiso 0.500000 R 2

loop_
_atom_site_aniso_label
_atom_site_aniso_U_11
_atom_site_aniso_U_22
_atom_site_aniso_U_33
_atom_site_aniso_U_12
_atom_site_aniso_U_13
_atom_site_aniso_U_23
Yb1 0.01638(9) 0.03804(11) 0.01020(8) 0.00317(9) -0.00194(6) -0.00234(8)
Cl1 0.0237(5) 0.0319(6) 0.0176(5) 0.0006(5) 0.0017(4) -0.0002(4)
Cl3 0.0235(5) 0.0600(8) 0.0203(5) 0.0016(6) 0.0058(4) 0.0051(5)
Cl2 0.0245(5) 0.0465(7) 0.0244(5) 0.0015(5) 0.0021(4) -0.0130(5)
N1 0.032(2) 0.036(2) 0.0232(19) 0.0124(19) -0.0097(16) -0.0077(17)
N3 0.033(2) 0.033(2) 0.0136(17) 0.0030(18) -0.0003(15) -0.0003(15)
C17 0.036(3) 0.035(3) 0.018(2) 0.010(2) 0.0037(18) 0.0029(19)
C19 0.034(3) 0.082(4) 0.015(2) 0.021(3) 0.0000(19) -0.001(2)
N4 0.0251(19) 0.068(3) 0.0142(17) 0.020(2) -0.0020(14) -0.008(2)
C13 0.041(3) 0.047(3) 0.028(3) -0.008(3) -0.002(2) 0.006(2)
C23 0.0238(15) 0.155(4) 0.0162(15) -0.002(2) 0.0019(12) -0.0083(19)
N2 0.0191(17) 0.032(2) 0.0155(16) 0.0018(16) -0.0004(13) -0.0015(15)
C7 0.035(3) 0.041(3) 0.016(2) -0.010(2) 0.0039(18) 0.0003(19)
C11 0.028(2) 0.040(3) 0.024(2) -0.010(2) 0.0069(18) -0.009(2)
C2 0.024(2) 0.067(4) 0.024(2) 0.007(3) 0.0003(19) 0.012(2)
C3 0.026(2) 0.026(2) 0.022(2) 0.009(2) -0.0065(17) -0.0037(18)
C14 0.041(3) 0.035(3) 0.051(3) -0.012(2) -0.014(2) 0.027(2)
C1 0.027(3) 0.063(4) 0.021(2) 0.013(3) 0.0033(19) 0.012(2)
C15 0.045(3) 0.030(3) 0.050(3) -0.003(3) -0.010(3) -0.019(2)
C16 0.046(3) 0.048(3) 0.031(3) 0.015(3) 0.005(2) 0.001(2)
C21 0.0238(15) 0.155(4) 0.0162(15) -0.002(2) 0.0019(12) -0.0083(19)
C20 0.024(3) 0.134(6) 0.017(2) 0.019(3) 0.0012(19) 0.010(3)
C18 0.083(5) 0.032(3) 0.060(4) 0.006(3) -0.034(4) -0.007(3)
C22 0.0238(15) 0.155(4) 0.0162(15) -0.002(2) 0.0019(12) -0.0083(19)
C9 0.024(2) 0.021(2) 0.022(2) -0.0002(18) 0.0012(16) -0.0044(17)
C8 0.033(3) 0.028(2) 0.021(2) -0.012(2) 0.0047(18) -0.0012(18)
C6 0.026(2) 0.032(3) 0.025(2) 0.007(2) -0.0035(18) 0.0048(19)
C10 0.036(3) 0.045(3) 0.019(2) -0.016(2) 0.0110(19) -0.007(2)
C24 0.038(3) 0.161(9) 0.026(3) 0.000(4) 0.005(3) -0.009(4)
C12 0.034(3) 0.029(2) 0.016(2) -0.006(2) 0.0017(18) -0.0055(17)
C4 0.039(3) 0.027(3) 0.052(3) -0.004(2) -0.017(2) 0.009(2)
C5 0.041(3) 0.027(3) 0.055(3) -0.004(2) -0.025(3) -0.001(2)
S1 0.126(4) 0.059(2) 0.056(2) -0.022(3) 0.012(2) 0.0042(19)
C28 0.050(8) 0.051(8) 0.035(7) 0.012(7) 0.024(6) 0.012(6)
C26 0.063(8) 0.071(9) 0.029(6) -0.042(7) 0.003(5) -0.009(6)
C25 0.069(10) 0.031(7) 0.109(14) 0.021(8) 0.044(11) 0.020(8)
S1A 0.087(4) 0.170(6) 0.099(4) 0.015(4) 0.039(3) -0.029(4)
C25A 0.093(12) 0.067(11) 0.048(8) 0.014(10) -0.000(8) -0.004(8)
C28A 0.15(2) 0.15(2) 0.026(8) -0.08(2) -0.008(11) 0.021(12)
C26A 0.096(13) 0.23(3) 0.087(13) -0.093(16) 0.075(12) -0.069(15)
C27 0.055(5) 0.125(9) 0.100(7) 0.039(6) -0.000(5) 0.045(6)

loop_
_atom_type_symbol
_atom_type_scat_dispersion_real
_atom_type_scat_dispersion_imag
_atom_type_scat_Cromer_Mann_a1
_atom_type_scat_Cromer_Mann_a2
_atom_type_scat_Cromer_Mann_a3
_atom_type_scat_Cromer_Mann_a4
_atom_type_scat_Cromer_Mann_b1
_atom_type_scat_Cromer_Mann_b2
_atom_type_scat_Cromer_Mann_b3
_atom_type_scat_Cromer_Mann_b4
_atom_type_scat_Cromer_Mann_c
_atom_type_scat_source
_atom_type_scat_dispersion_source
C 0.00347 0.00161 2.31000 1.02000 1.58860 0.86500 20.84390 10.20750 0.56870 51.65120 0.215599998832 'International Tables Volume C Table 6.1.1.4 (pp. 500-502)' 'Henke, Gullikson and Davis, At. Data and Nucl. Data Tables, 1993, 54, 2'
Cl 0.14873 0.16029 11.46040 7.19640 6.25560 1.64550 0.01040 1.16620 18.51940 47.77840 -9.55739974976 'International Tables Volume C Table 6.1.1.4 (pp. 500-502)' 'Henke, Gullikson and Davis, At. Data and Nucl. Data Tables, 1993, 54, 2'
H 0.00000 0.00000 0.49300 0.32291 0.14019 0.04081 10.51090 26.12570 3.14236 57.79970 0.0030380000826 'International Tables Volume C Table 6.1.1.4 (pp. 500-502)' 'Henke, Gullikson and Davis, At. Data and Nucl. Data Tables, 1993, 54, 2'
Yb -0.21013 5.79943 28.66410 15.43450 15.30870 2.98963 1.98890 0.25712 10.66470 100.41700 7.56672000885 'International Tables Volume C Table 6.1.1.4 (pp. 500-502)' 'Henke, Gullikson and Davis, At. Data and Nucl. Data Tables, 1993, 54, 2'
N 0.00653 0.00323 12.21260 3.13220 2.01250 1.16630 0.00570 9.89330 28.99750 0.58260 -11.5290002823 'International Tables Volume C Table 6.1.1.4 (pp. 500-502)' 'Henke, Gullikson and Davis, At. Data and Nucl. Data Tables, 1993, 54, 2'
S 0.12424 0.12443 6.90530 5.20340 1.43790 1.58630 1.46790 22.21510 0.25360 56.17200 0.866900026798 'International Tables Volume C Table 6.1.1.4 (pp. 500-502)' 'Henke, Gullikson and Davis, At. Data and Nucl. Data Tables, 1993, 54, 2'

loop_
_geom_angle_atom_site_label_1
_geom_angle_atom_site_label_2
_geom_angle_atom_site_label_3
_geom_angle
_geom_angle_site_symmetry_1
Cl3 Yb1 Cl1 174.85(4) .
Cl2 Yb1 Cl1 89.73(4) .
Cl2 Yb1 Cl3 95.05(4) .
N1 Yb1 Cl1 89.73(11) .
N1 Yb1 Cl3 93.28(11) .
N1 Yb1 Cl2 76.09(9) .
N3 Yb1 Cl1 85.04(10) .
N3 Yb1 Cl3 89.97(10) .
N3 Yb1 Cl2 143.36(8) .
N3 Yb1 N1 139.93(12) .
N4 Yb1 Cl1 91.54(11) .
N4 Yb1 Cl3 87.82(11) .
N4 Yb1 Cl2 75.35(10) .
N4 Yb1 N1 151.40(13) .
N4 Yb1 N3 68.59(12) .
N2 Yb1 Cl1 90.03(9) .
N2 Yb1 Cl3 87.21(9) .
N2 Yb1 Cl2 144.33(8) .
N2 Yb1 N1 68.24(12) .
N2 Yb1 N3 72.06(11) .
N2 Yb1 N4 140.31(13) .
C1 N1 Yb1 124.9(4) .
C5 N1 Yb1 118.1(3) .
C5 N1 C1 116.0(4) .
C17 N3 Yb1 120.4(3) .
C13 N3 Yb1 124.3(3) .
C13 N3 C17 115.1(4) .
C16 C17 N3 124.2(5) .
C20 C19 N4 123.4(6) .
C19 N4 Yb1 123.3(3) .
C23 N4 Yb1 120.0(4) .
C23 N4 C19 116.7(4) .
C14 C13 N3 121.7(5) .
C22 C23 N4 122.8(6) .
C7 N2 Yb1 121.6(3) .
C11 N2 Yb1 120.5(3) .
C11 N2 C7 116.3(4) .
C8 C7 N2 123.4(4) .
C10 C11 N2 123.8(4) .
C1 C2 C3 119.8(5) .
C6 C3 C2 122.8(4) .
C4 C3 C2 116.6(4) .
C4 C3 C6 120.6(5) .
C15 C14 C13 118.4(5) .
C2 C1 N1 123.8(5) .
C16 C15 C14 120.6(6) .
C18 C15 C14 117.5(6) .
C18 C15 C16 122.0(6) .
C15 C16 C17 119.6(6) .
C22 C21 C20 116.8(5) .
C24 C21 C20 119.6(6) .
C24 C21 C22 123.6(6) .
C21 C20 C19 120.2(6) .
C18 C18 C15 112.3(6) 2
C21 C22 C23 120.0(6) .
C10 C9 C8 116.8(4) .
C12 C9 C8 121.1(4) .
C12 C9 C10 122.0(4) .
C9 C8 C7 120.3(4) .
C12 C6 C3 113.3(4) 6_546
C9 C10 C11 119.3(4) .
C24 C24 C21 109.2(9) 3_565
C6 C12 C9 112.5(4) 6_556
C5 C4 C3 119.7(5) .
C4 C5 N1 123.8(5) .
C25 S1 C28 98.7(9) .
C26 C25 S1 108.7(12) .
C28A S1A C25A 66.5(10) .
C26A C25A S1A 105.5(14) .
C26A C28A S1A 80.7(11) .
C28A C26A C25A 107.2(17) .
C26 C27 C28 124.7(10) .
C28A C27 S1A 91.4(11) .

loop_
_geom_bond_atom_site_label_1
_geom_bond_atom_site_label_2
_geom_bond_distance
_geom_bond_site_symmetry_2
Yb1 Cl1 2.5928(12) .
Yb1 Cl3 2.5609(13) .
Yb1 Cl2 2.6002(13) .
Yb1 N1 2.475(4) .
Yb1 N3 2.526(4) .
Yb1 N4 2.473(3) .
Yb1 N2 2.509(3) .
N1 C1 1.326(6) .
N1 C5 1.327(7) .
N3 C17 1.352(6) .
N3 C13 1.347(6) .
C17 C16 1.369(7) .
C19 N4 1.352(7) .
C19 C20 1.378(6) .
N4 C23 1.323(7) .
C13 C14 1.436(8) .
C23 C22 1.384(7) .
N2 C7 1.336(6) .
N2 C11 1.334(6) .
C7 C8 1.380(6) .
C11 C10 1.393(6) .
C2 C3 1.377(7) .
C2 C1 1.387(6) .
C3 C6 1.511(6) .
C3 C4 1.376(7) .
C14 C15 1.335(8) .
C15 C16 1.318(8) .
C15 C18 1.548(8) .
C21 C20 1.356(9) .
C21 C22 1.403(10) .
C21 C24 1.549(8) .
C18 C18 1.565(12) 2
C9 C8 1.379(6) .
C9 C10 1.385(6) .
C9 C12 1.509(5) .
C6 C12 1.524(6) 6_546
C24 C24 1.427(16) 3_565
C4 C5 1.389(7) .
S1 C28 1.600(16) .
S1 C25 1.704(15) .
C28 C27 1.46(2) .
C26 C25 1.33(2) .
C26 C27 1.263(15) .
S1A C25A 1.68(2) .
S1A C28A 2.20(2) .
S1A C27 1.832(11) .
C25A C26A 1.32(2) .
C28A C26A 1.38(3) .
C28A C27 1.17(3) .
